data_7101599
loop_
_publ_author_name
R.Guilard
'Fanny Chaux'
'Franck Denat'
'Enrique Espinosa'

_publ_section_title
;
An easy route towards regioselectively
difunctionalized cyclens and new cryptands
;
_journal_issue 48
_journal_name_full 'Chemical Communications'
_journal_paper_doi 10.1039/b612293k
_journal_year 2006
_chemical_formula_moiety 'C30 H40 Fe2 N4'
_chemical_formula_sum 'C30 H40 Fe2 N4'
_chemical_formula_weight 568.36
_chemical_name_systematic
;
?
;
_space_group_IT_number 15
_symmetry_cell_setting monoclinic
_symmetry_space_group_name_Hall '-C 2yc'
_symmetry_space_group_name_H-M 'C 1 2/c 1'
_atom_sites_solution_hydrogens geom
_atom_sites_solution_primary direct
_atom_sites_solution_secondary difmap
_audit_creation_method SHELXL-97
_cell_angle_alpha 90.00
_cell_angle_beta 102.4660(10)
_cell_angle_gamma 90.00
_cell_formula_units_Z 4
_cell_length_a 19.8821(4)
_cell_length_b 12.4231(3)
_cell_length_c 10.8980(3)
_cell_measurement_reflns_used 3133
_cell_measurement_temperature 115(2)
_cell_measurement_theta_max 27.485
_cell_measurement_theta_min 0.998
_cell_measurement_wavelength 0.71073
_cell_volume 2628.32(11)
_computing_cell_refinement 'HKL Scalepack (Otwinowski & Minor 1997)'
_computing_data_collection 'Collect (Nonius BV, 1997-2000)'
_computing_data_reduction 'HKL Denzo and Scalepack (Otwinowski & Minor 1997)'
_computing_publication_material 'WinGX publication routines (Farrugia, 1999)'
_computing_structure_refinement 'SHELXL-97 (Sheldrick, 1997)'
_computing_structure_solution 'SIR97 (Altomare et al., 1999)'
_diffrn_ambient_temperature 115(2)
_diffrn_measured_fraction_theta_full 0.992
_diffrn_measured_fraction_theta_max 0.992
_diffrn_measurement_device '95mm CCD camera on \k-goniostat'
_diffrn_measurement_device_type KappaCCD
_diffrn_measurement_method CCD
_diffrn_orient_matrix_type 'by Nonius Collect from scalepack cell'
_diffrn_radiation_monochromator graphite
_diffrn_radiation_source 'fine-focus sealed tube'
_diffrn_radiation_type MoK\a
_diffrn_radiation_wavelength 0.71069
_diffrn_reflns_av_R_equivalents 0.0312
_diffrn_reflns_av_sigmaI/netI 0.0471
_diffrn_reflns_limit_h_max 25
_diffrn_reflns_limit_h_min -25
_diffrn_reflns_limit_k_max 15
_diffrn_reflns_limit_k_min -16
_diffrn_reflns_limit_l_max 14
_diffrn_reflns_limit_l_min -14
_diffrn_reflns_number 5717
_diffrn_reflns_theta_full 27.56
_diffrn_reflns_theta_max 27.56
_diffrn_reflns_theta_min 3.28
_exptl_absorpt_coefficient_mu 1.131
_exptl_absorpt_correction_type none
_exptl_crystal_colour Yellow
_exptl_crystal_density_diffrn 1.436
_exptl_crystal_density_method 'not measured'
_exptl_crystal_description Prism
_exptl_crystal_F_000 1200
_exptl_crystal_size_max 0.20
_exptl_crystal_size_mid 0.12
_exptl_crystal_size_min 0.08
_refine_diff_density_max 0.336
_refine_diff_density_min -0.320
_refine_diff_density_rms 0.064
_refine_ls_extinction_method none
_refine_ls_goodness_of_fit_ref 1.060
_refine_ls_hydrogen_treatment mixed
_refine_ls_matrix_type full
_refine_ls_number_parameters 167
_refine_ls_number_reflns 3025
_refine_ls_number_restraints 0
_refine_ls_restrained_S_all 1.060
_refine_ls_R_factor_all 0.0560
_refine_ls_R_factor_gt 0.0324
_refine_ls_shift/su_max 0.001
_refine_ls_shift/su_mean 0.000
_refine_ls_structure_factor_coef Fsqd
_refine_ls_weighting_details 'calc w=1/[\s^2^(Fo^2^)+(0.0386P)^2^+0.0846P] where P=(Fo^2^+2Fc^2^)/3'
_refine_ls_weighting_scheme calc
_refine_ls_wR_factor_gt 0.0714
_refine_ls_wR_factor_ref 0.0783
_reflns_number_gt 2278
_reflns_number_total 3025
_reflns_threshold_expression >2sigma(I)
_cod_data_source_file b612293k.txt
_cod_depositor_comments
;
The following automatic conversions were performed:
'_symmetry_cell_setting' value 'Monoclinic' changed to 'monoclinic'
according to '/home/saulius/struct/CIF-dictionaries/cif_core.dic'
dictionary named 'cif_core.dic' version 2.4.1 from
2010-06-29.

'_exptl_absorpt_correction_type' value 'None' changed to
'none' according to '/home/saulius/struct/CIF-dictionaries/cif_core.dic'
dictionary named 'cif_core.dic' version 2.4.1 from 2010-06-29.

Automatic conversion script
Id: cif_fix_enum 1527 2010-12-29 10:47:43Z saulius 
;
_cod_original_sg_symbol_H-M 'C 2/c'
_cod_database_code 7101599

loop_
_symmetry_equiv_pos_as_xyz
'x, y, z'
'-x, y, -z+1/2'
'x+1/2, y+1/2, z'
'-x+1/2, y+1/2, -z+1/2'
'-x, -y, -z'
'x, -y, z-1/2'
'-x+1/2, -y+1/2, -z'
'x+1/2, -y+1/2, z-1/2'

loop_
_atom_site_label
_atom_site_type_symbol
_atom_site_fract_x
_atom_site_fract_y
_atom_site_fract_z
_atom_site_U_iso_or_equiv
_atom_site_adp_type
_atom_site_occupancy
_atom_site_symmetry_multiplicity
_atom_site_calc_flag
_atom_site_refinement_flags
Fe1 Fe -0.155672(13) 0.35810(2) -0.30236(2) 0.01767(10) Uani 1 1 d .
N1 N -0.06487(7) 0.21355(12) 0.07571(13) 0.0178(4) Uani 1 1 d .
N2 N 0.08743(8) 0.20700(13) 0.16558(14) 0.0200(4) Uani 1 1 d .
HN2 H 0.0583(9) 0.2463(17) 0.1958(17) 0.0231(12) Uiso 1 1 d .
C1 C -0.02237(9) 0.12772(15) 0.03972(18) 0.0199(4) Uani 1 1 d .
H1A H -0.0430 0.1036 -0.0446 0.0231(12) Uiso 1 1 calc R
H1B H -0.0215 0.0671 0.0962 0.0231(12) Uiso 1 1 calc R
C2 C 0.05127(10) 0.16464(16) 0.04386(17) 0.0210(4) Uani 1 1 d .
H2A H 0.0773 0.1043 0.0218 0.0231(12) Uiso 1 1 calc R
H2B H 0.0503 0.2200 -0.0193 0.0231(12) Uiso 1 1 calc R
C3 C 0.11235(10) 0.12324(15) 0.25889(17) 0.0217(4) Uani 1 1 d .
H3A H 0.1540 0.0912 0.2424 0.0231(12) Uiso 1 1 calc R
H3B H 0.0779 0.0671 0.2531 0.0231(12) Uiso 1 1 calc R
C4 C 0.12714(9) 0.17189(17) 0.39005(17) 0.0210(4) Uani 1 1 d .
H4A H 0.1476 0.1175 0.4504 0.0231(12) Uiso 1 1 calc R
H4B H 0.1602 0.2299 0.3940 0.0231(12) Uiso 1 1 calc R
C11 C -0.08100(9) 0.29952(15) -0.01960(16) 0.0189(4) Uani 1 1 d .
H11A H -0.0382 0.3241 -0.0391 0.0231(12) Uiso 1 1 calc R
H11B H -0.1008 0.3597 0.0170 0.0231(12) Uiso 1 1 calc R
C12 C -0.12973(9) 0.26881(15) -0.14102(16) 0.0180(4) Uani 1 1 d .
C13 C -0.11426(10) 0.21163(15) -0.24549(17) 0.0213(4) Uani 1 1 d .
H13 H -0.0710 0.1869 -0.2521 0.0231(12) Uiso 1 1 calc R
C14 C -0.17632(10) 0.19917(16) -0.33732(18) 0.0248(5) Uani 1 1 d .
H14 H -0.1806 0.1650 -0.4146 0.0231(12) Uiso 1 1 calc R
C15 C -0.23051(10) 0.24742(17) -0.29155(18) 0.0249(5) Uani 1 1 d .
H15 H -0.2766 0.2505 -0.3330 0.0231(12) Uiso 1 1 calc R
C16 C -0.20169(9) 0.29031(16) -0.17061(17) 0.0220(4) Uani 1 1 d .
H16 H -0.2260 0.3265 -0.1192 0.0231(12) Uiso 1 1 calc R
C17 C -0.10503(10) 0.50259(15) -0.27128(18) 0.0213(4) Uani 1 1 d .
H17 H -0.0779 0.5263 -0.1957 0.0231(12) Uiso 1 1 calc R
C18 C -0.08196(10) 0.44236(15) -0.36553(17) 0.0222(4) Uani 1 1 d .
H18 H -0.0370 0.4198 -0.3621 0.0231(12) Uiso 1 1 calc R
C19 C -0.13933(10) 0.42280(17) -0.46544(18) 0.0261(5) Uani 1 1 d .
H19 H -0.1388 0.3851 -0.5389 0.0231(12) Uiso 1 1 calc R
C20 C -0.19765(11) 0.47120(16) -0.43304(19) 0.0283(5) Uani 1 1 d .
H20 H -0.2422 0.4709 -0.4821 0.0231(12) Uiso 1 1 calc R
C21 C -0.17686(10) 0.51999(16) -0.31348(19) 0.0259(5) Uani 1 1 d .
H21 H -0.2052 0.5569 -0.2703 0.0231(12) Uiso 1 1 calc R

loop_
_atom_site_aniso_label
_atom_site_aniso_U_11
_atom_site_aniso_U_22
_atom_site_aniso_U_33
_atom_site_aniso_U_23
_atom_site_aniso_U_13
_atom_site_aniso_U_12
Fe1 0.01869(16) 0.01827(17) 0.01600(15) 0.00104(12) 0.00364(11) -0.00038(12)
N1 0.0172(8) 0.0181(9) 0.0181(8) 0.0022(7) 0.0040(6) 0.0016(7)
N2 0.0200(9) 0.0221(10) 0.0184(8) -0.0020(7) 0.0053(7) 0.0022(7)
C1 0.0222(10) 0.0184(11) 0.0184(9) -0.0005(8) 0.0029(8) 0.0013(8)
C2 0.0224(10) 0.0221(11) 0.0194(10) -0.0021(8) 0.0062(8) 0.0022(8)
C3 0.0181(10) 0.0257(12) 0.0213(10) -0.0020(8) 0.0041(8) 0.0020(8)
C4 0.0179(10) 0.0262(11) 0.0190(10) -0.0013(8) 0.0040(8) 0.0006(8)
C11 0.0208(10) 0.0182(11) 0.0178(9) 0.0006(8) 0.0045(8) 0.0006(8)
C12 0.0196(10) 0.0174(11) 0.0174(9) 0.0045(8) 0.0051(8) -0.0004(8)
C13 0.0261(11) 0.0180(11) 0.0199(10) 0.0032(8) 0.0052(8) 0.0029(8)
C14 0.0347(12) 0.0176(11) 0.0211(10) -0.0023(8) 0.0039(9) -0.0041(9)
C15 0.0217(10) 0.0268(12) 0.0249(10) 0.0041(9) 0.0023(8) -0.0064(9)
C16 0.0206(10) 0.0258(12) 0.0209(10) 0.0025(9) 0.0075(8) -0.0013(8)
C17 0.0264(11) 0.0175(11) 0.0195(10) -0.0004(8) 0.0036(8) -0.0039(8)
C18 0.0229(10) 0.0210(11) 0.0242(10) 0.0030(9) 0.0080(8) -0.0043(9)
C19 0.0400(13) 0.0223(12) 0.0159(10) 0.0011(8) 0.0060(9) -0.0068(10)
C20 0.0287(11) 0.0219(12) 0.0285(11) 0.0074(9) -0.0067(9) -0.0015(9)
C21 0.0281(11) 0.0195(11) 0.0305(11) 0.0015(9) 0.0070(9) 0.0034(9)

loop_
_atom_type_symbol
_atom_type_description
_atom_type_scat_dispersion_real
_atom_type_scat_dispersion_imag
_atom_type_scat_source
C C 0.0033 0.0016 'International Tables Vol C Tables 4.2.6.8 and 6.1.1.4'
H H 0.0000 0.0000 'International Tables Vol C Tables 4.2.6.8 and 6.1.1.4'
N N 0.0061 0.0033 'International Tables Vol C Tables 4.2.6.8 and 6.1.1.4'
Fe Fe 0.3463 0.8444 'International Tables Vol C Tables 4.2.6.8 and 6.1.1.4'

loop_
_geom_angle_atom_site_label_1
_geom_angle_atom_site_label_2
_geom_angle_atom_site_label_3
_geom_angle
_geom_angle_site_symmetry_1
C14 Fe1 C13 40.79(8) .
C14 Fe1 C18 124.45(8) .
C13 Fe1 C18 106.77(8) .
C14 Fe1 C19 106.42(8) .
C13 Fe1 C19 119.14(8) .
C18 Fe1 C19 40.69(7) .
C14 Fe1 C16 68.22(8) .
C13 Fe1 C16 68.35(7) .
C18 Fe1 C16 155.90(8) .
C19 Fe1 C16 162.65(8) .
C14 Fe1 C20 120.02(8) .
C13 Fe1 C20 154.45(8) .
C18 Fe1 C20 68.11(8) .
C19 Fe1 C20 40.58(8) .
C16 Fe1 C20 126.51(8) .
C14 Fe1 C15 40.53(8) .
C13 Fe1 C15 68.52(8) .
C18 Fe1 C15 161.57(8) .
C19 Fe1 C15 124.69(8) .
C16 Fe1 C15 40.69(7) .
C20 Fe1 C15 107.99(8) .
C14 Fe1 C12 68.82(8) .
C13 Fe1 C12 40.99(7) .
C18 Fe1 C12 120.13(8) .
C19 Fe1 C12 154.61(8) .
C16 Fe1 C12 40.68(7) .
C20 Fe1 C12 163.46(8) .
C15 Fe1 C12 68.81(7) .
C14 Fe1 C17 162.19(8) .
C13 Fe1 C17 125.44(8) .
C18 Fe1 C17 40.78(7) .
C19 Fe1 C17 68.53(8) .
C16 Fe1 C17 121.55(8) .
C20 Fe1 C17 68.02(8) .
C15 Fe1 C17 156.25(8) .
C12 Fe1 C17 107.98(8) .
C14 Fe1 C21 155.30(9) .
C13 Fe1 C21 163.13(8) .
C18 Fe1 C21 68.30(8) .
C19 Fe1 C21 68.39(8) .
C16 Fe1 C21 109.14(8) .
C20 Fe1 C21 40.40(8) .
C15 Fe1 C21 121.25(8) .
C12 Fe1 C21 126.27(8) .
C17 Fe1 C21 40.47(8) .
C4 N1 C1 112.31(15) 2
C4 N1 C11 111.61(14) 2
C1 N1 C11 112.85(14) .
C2 N2 C3 113.59(15) .
C2 N2 HN2 107.8(12) .
C3 N2 HN2 106.7(13) .
N1 C1 C2 112.24(15) .
N1 C1 H1A 109.2 .
C2 C1 H1A 109.2 .
N1 C1 H1B 109.2 .
C2 C1 H1B 109.2 .
H1A C1 H1B 107.9 .
N2 C2 C1 114.54(15) .
N2 C2 H2A 108.6 .
C1 C2 H2A 108.6 .
N2 C2 H2B 108.6 .
C1 C2 H2B 108.6 .
H2A C2 H2B 107.6 .
N2 C3 C4 109.75(16) .
N2 C3 H3A 109.7 .
C4 C3 H3A 109.7 .
N2 C3 H3B 109.7 .
C4 C3 H3B 109.7 .
H3A C3 H3B 108.2 .
N1 C4 C3 112.20(15) 2
N1 C4 H4A 109.2 2
C3 C4 H4A 109.2 .
N1 C4 H4B 109.2 2
C3 C4 H4B 109.2 .
H4A C4 H4B 107.9 .
N1 C11 C12 115.76(15) .
N1 C11 H11A 108.3 .
C12 C11 H11A 108.3 .
N1 C11 H11B 108.3 .
C12 C11 H11B 108.3 .
H11A C11 H11B 107.4 .
C16 C12 C13 106.94(16) .
C16 C12 C11 125.09(16) .
C13 C12 C11 127.96(16) .
C16 C12 Fe1 69.46(10) .
C13 C12 Fe1 69.10(10) .
C11 C12 Fe1 127.60(13) .
C14 C13 C12 108.16(17) .
C14 C13 Fe1 69.53(11) .
C12 C13 Fe1 69.91(10) .
C14 C13 H13 125.9 .
C12 C13 H13 125.9 .
Fe1 C13 H13 126.2 .
C15 C14 C13 108.51(17) .
C15 C14 Fe1 70.20(12) .
C13 C14 Fe1 69.68(11) .
C15 C14 H14 125.7 .
C13 C14 H14 125.7 .
Fe1 C14 H14 126.0 .
C14 C15 C16 107.48(17) .
C14 C15 Fe1 69.27(11) .
C16 C15 Fe1 69.48(11) .
C14 C15 H15 126.3 .
C16 C15 H15 126.3 .
Fe1 C15 H15 126.6 .
C12 C16 C15 108.90(17) .
C12 C16 Fe1 69.85(10) .
C15 C16 Fe1 69.83(11) .
C12 C16 H16 125.5 .
C15 C16 H16 125.5 .
Fe1 C16 H16 126.4 .
C21 C17 C18 107.73(17) .
C21 C17 Fe1 69.87(11) .
C18 C17 Fe1 69.15(11) .
C21 C17 H17 126.1 .
C18 C17 H17 126.1 .
Fe1 C17 H17 126.4 .
C19 C18 C17 108.24(18) .
C19 C18 Fe1 69.72(11) .
C17 C18 Fe1 70.07(11) .
C19 C18 H18 125.9 .
C17 C18 H18 125.9 .
Fe1 C18 H18 125.9 .
C20 C19 C18 107.57(18) .
C20 C19 Fe1 69.95(11) .
C18 C19 Fe1 69.59(11) .
C20 C19 H19 126.2 .
C18 C19 H19 126.2 .
Fe1 C19 H19 125.8 .
C21 C20 C19 108.61(17) .
C21 C20 Fe1 70.07(11) .
C19 C20 Fe1 69.47(11) .
C21 C20 H20 125.7 .
C19 C20 H20 125.7 .
Fe1 C20 H20 126.3 .
C20 C21 C17 107.85(18) .
C20 C21 Fe1 69.53(11) .
C17 C21 Fe1 69.66(11) .
C20 C21 H21 126.1 .
C17 C21 H21 126.1 .
Fe1 C21 H21 126.3 .

loop_
_geom_bond_atom_site_label_1
_geom_bond_atom_site_label_2
_geom_bond_distance
_geom_bond_site_symmetry_2
Fe1 C14 2.036(2) .
Fe1 C13 2.0378(19) .
Fe1 C18 2.0379(18) .
Fe1 C19 2.0396(19) .
Fe1 C16 2.0433(18) .
Fe1 C20 2.0459(19) .
Fe1 C15 2.048(2) .
Fe1 C12 2.0485(17) .
Fe1 C17 2.0502(19) .
Fe1 C21 2.053(2) .
N1 C4 1.463(2) 2
N1 C1 1.466(2) .
N1 C11 1.476(2) .
N2 C2 1.463(2) .
N2 C3 1.465(2) .
N2 HN2 0.87(2) .
C1 C2 1.526(3) .
C1 H1A 0.9700 .
C1 H1B 0.9700 .
C2 H2A 0.9700 .
C2 H2B 0.9700 .
C3 C4 1.521(2) .
C3 H3A 0.9700 .
C3 H3B 0.9700 .
C4 N1 1.463(2) 2
C4 H4A 0.9700 .
C4 H4B 0.9700 .
C11 C12 1.511(2) .
C11 H11A 0.9700 .
C11 H11B 0.9700 .
C12 C16 1.422(3) .
C12 C13 1.431(2) .
C13 C14 1.419(3) .
C13 H13 0.9300 .
C14 C15 1.415(3) .
C14 H14 0.9300 .
C15 C16 1.423(3) .
C15 H15 0.9300 .
C16 H16 0.9300 .
C17 C21 1.419(3) .
C17 C18 1.424(3) .
C17 H17 0.9300 .
C18 C19 1.418(3) .
C18 H18 0.9300 .
C19 C20 1.417(3) .
C19 H19 0.9300 .
C20 C21 1.415(3) .
C20 H20 0.9300 .
C21 H21 0.9300 .

loop_
_geom_hbond_atom_site_label_D
_geom_hbond_atom_site_label_H
_geom_hbond_atom_site_label_A
_geom_hbond_distance_DH
_geom_hbond_distance_HA
_geom_hbond_distance_DA
_geom_hbond_angle_DHA
_geom_hbond_site_symmetry_A
N2 HN2 N1 0.87(2) 2.548(18) 2.976(2) 111.0(15) .
N2 HN2 N1 0.87(2) 2.498(18) 2.950(2) 112.9(15) 2

loop_
_geom_torsion_atom_site_label_1
_geom_torsion_atom_site_label_2
_geom_torsion_atom_site_label_3
_geom_torsion_atom_site_label_4
_geom_torsion
_geom_torsion_site_symmetry_1
_geom_torsion_site_symmetry_4
C4 N1 C1 C2 -162.11(15) 2 .
C11 N1 C1 C2 70.67(19) . .
C3 N2 C2 C1 77.5(2) . .
N1 C1 C2 N2 56.7(2) . .
C2 N2 C3 C4 -161.30(15) . .
N2 C3 C4 N1 64.1(2) . 2
C4 N1 C11 C12 -58.0(2) 2 .
C1 N1 C11 C12 69.62(19) . .
N1 C11 C12 C16 97.9(2) . .
N1 C11 C12 C13 -80.4(2) . .
N1 C11 C12 Fe1 -172.15(12) . .
C14 Fe1 C12 C16 -80.81(12) . .
C13 Fe1 C12 C16 -118.43(16) . .
C18 Fe1 C12 C16 160.73(11) . .
C19 Fe1 C12 C16 -164.55(17) . .
C20 Fe1 C12 C16 44.6(3) . .
C15 Fe1 C12 C16 -37.20(11) . .
C17 Fe1 C12 C16 117.80(12) . .
C21 Fe1 C12 C16 76.73(14) . .
C14 Fe1 C12 C13 37.62(11) . .
C18 Fe1 C12 C13 -80.84(13) . .
C19 Fe1 C12 C13 -46.1(2) . .
C16 Fe1 C12 C13 118.43(16) . .
C20 Fe1 C12 C13 163.1(2) . .
C15 Fe1 C12 C13 81.23(12) . .
C17 Fe1 C12 C13 -123.77(11) . .
C21 Fe1 C12 C13 -164.84(11) . .
C14 Fe1 C12 C11 160.09(18) . .
C13 Fe1 C12 C11 122.5(2) . .
C18 Fe1 C12 C11 41.64(19) . .
C19 Fe1 C12 C11 76.4(3) . .
C16 Fe1 C12 C11 -119.1(2) . .
C20 Fe1 C12 C11 -74.5(3) . .
C15 Fe1 C12 C11 -156.29(18) . .
C17 Fe1 C12 C11 -1.30(18) . .
C21 Fe1 C12 C11 -42.37(19) . .
C16 C12 C13 C14 0.2(2) . .
C11 C12 C13 C14 178.74(17) . .
Fe1 C12 C13 C14 -59.22(13) . .
C16 C12 C13 Fe1 59.41(13) . .
C11 C12 C13 Fe1 -122.04(19) . .
C18 Fe1 C13 C14 -123.71(12) . .
C19 Fe1 C13 C14 -81.33(13) . .
C16 Fe1 C13 C14 81.31(12) . .
C20 Fe1 C13 C14 -49.5(2) . .
C15 Fe1 C13 C14 37.41(11) . .
C12 Fe1 C13 C14 119.39(16) . .
C17 Fe1 C13 C14 -164.58(11) . .
C21 Fe1 C13 C14 166.0(2) . .
C14 Fe1 C13 C12 -119.39(16) . .
C18 Fe1 C13 C12 116.90(11) . .
C19 Fe1 C13 C12 159.28(11) . .
C16 Fe1 C13 C12 -38.08(11) . .
C20 Fe1 C13 C12 -168.92(16) . .
C15 Fe1 C13 C12 -81.98(11) . .
C17 Fe1 C13 C12 76.03(13) . .
C21 Fe1 C13 C12 46.6(3) . .
C12 C13 C14 C15 -0.2(2) . .
Fe1 C13 C14 C15 -59.67(14) . .
C12 C13 C14 Fe1 59.45(13) . .
C13 Fe1 C14 C15 119.55(16) . .
C18 Fe1 C14 C15 -165.48(11) . .
C19 Fe1 C14 C15 -124.62(12) . .
C16 Fe1 C14 C15 37.89(11) . .
C20 Fe1 C14 C15 -82.71(13) . .
C12 Fe1 C14 C15 81.76(11) . .
C17 Fe1 C14 C15 164.6(2) . .
C21 Fe1 C14 C15 -50.8(2) . .
C18 Fe1 C14 C13 74.97(13) . .
C19 Fe1 C14 C13 115.82(12) . .
C16 Fe1 C14 C13 -81.66(12) . .
C20 Fe1 C14 C13 157.74(12) . .
C15 Fe1 C14 C13 -119.55(16) . .
C12 Fe1 C14 C13 -37.80(11) . .
C17 Fe1 C14 C13 45.1(3) . .
C21 Fe1 C14 C13 -170.31(16) . .
C13 C14 C15 C16 0.2(2) . .
Fe1 C14 C15 C16 -59.19(14) . .
C13 C14 C15 Fe1 59.35(13) . .
C13 Fe1 C15 C14 -37.64(11) . .
C18 Fe1 C15 C14 40.8(3) . .
C19 Fe1 C15 C14 73.72(14) . .
C16 Fe1 C15 C14 -118.98(16) . .
C20 Fe1 C15 C14 115.44(12) . .
C12 Fe1 C15 C14 -81.79(12) . .
C17 Fe1 C15 C14 -168.40(17) . .
C21 Fe1 C15 C14 157.76(12) . .
C14 Fe1 C15 C16 118.98(16) . .
C13 Fe1 C15 C16 81.35(12) . .
C18 Fe1 C15 C16 159.8(2) . .
C19 Fe1 C15 C16 -167.30(12) . .
C20 Fe1 C15 C16 -125.57(12) . .
C12 Fe1 C15 C16 37.19(11) . .
C17 Fe1 C15 C16 -49.4(2) . .
C21 Fe1 C15 C16 -83.26(13) . .
C13 C12 C16 C15 -0.1(2) . .
C11 C12 C16 C15 -178.70(17) . .
Fe1 C12 C16 C15 59.08(14) . .
C13 C12 C16 Fe1 -59.19(12) . .
C11 C12 C16 Fe1 122.22(18) . .
C14 C15 C16 C12 0.0(2) . .
Fe1 C15 C16 C12 -59.09(13) . .
C14 C15 C16 Fe1 59.07(14) . .
C14 Fe1 C16 C12 82.41(12) . .
C13 Fe1 C16 C12 38.36(11) . .
C18 Fe1 C16 C12 -44.4(2) . .
C19 Fe1 C16 C12 157.5(3) . .
C20 Fe1 C16 C12 -165.59(11) . .
C15 Fe1 C16 C12 120.16(17) . .
C17 Fe1 C16 C12 -80.87(13) . .
C21 Fe1 C16 C12 -123.83(12) . .
C14 Fe1 C16 C15 -37.74(12) . .
C13 Fe1 C16 C15 -81.80(13) . .
C18 Fe1 C16 C15 -164.51(18) . .
C19 Fe1 C16 C15 37.3(3) . .
C20 Fe1 C16 C15 74.25(15) . .
C12 Fe1 C16 C15 -120.16(17) . .
C17 Fe1 C16 C15 158.97(12) . .
C21 Fe1 C16 C15 116.01(12) . .
C14 Fe1 C17 C21 158.1(2) . .
C13 Fe1 C17 C21 -167.30(11) . .
C18 Fe1 C17 C21 119.12(17) . .
C19 Fe1 C17 C21 81.45(12) . .
C16 Fe1 C17 C21 -82.72(13) . .
C20 Fe1 C17 C21 37.61(12) . .
C15 Fe1 C17 C21 -47.2(2) . .
C12 Fe1 C17 C21 -125.30(12) . .
C14 Fe1 C17 C18 39.0(3) . .
C13 Fe1 C17 C18 73.58(14) . .
C19 Fe1 C17 C18 -37.67(12) . .
C16 Fe1 C17 C18 158.16(11) . .
C20 Fe1 C17 C18 -81.51(13) . .
C15 Fe1 C17 C18 -166.32(17) . .
C12 Fe1 C17 C18 115.58(12) . .
C21 Fe1 C17 C18 -119.12(17) . .
C21 C17 C18 C19 0.0(2) . .
Fe1 C17 C18 C19 59.49(13) . .
C21 C17 C18 Fe1 -59.45(13) . .
C14 Fe1 C18 C19 74.23(14) . .
C13 Fe1 C18 C19 115.45(12) . .
C16 Fe1 C18 C19 -170.21(18) . .
C20 Fe1 C18 C19 -37.99(12) . .
C15 Fe1 C18 C19 43.2(3) . .
C12 Fe1 C18 C19 158.00(12) . .
C17 Fe1 C18 C19 -119.26(17) . .
C21 Fe1 C18 C19 -81.66(13) . .
C14 Fe1 C18 C17 -166.51(11) . .
C13 Fe1 C18 C17 -125.29(12) . .
C19 Fe1 C18 C17 119.26(17) . .
C16 Fe1 C18 C17 -50.9(2) . .
C20 Fe1 C18 C17 81.27(12) . .
C15 Fe1 C18 C17 162.5(2) . .
C12 Fe1 C18 C17 -82.73(13) . .
C21 Fe1 C18 C17 37.61(11) . .
C17 C18 C19 C20 0.2(2) . .
Fe1 C18 C19 C20 59.90(13) . .
C17 C18 C19 Fe1 -59.72(13) . .
C14 Fe1 C19 C20 117.23(12) . .
C13 Fe1 C19 C20 159.55(11) . .
C18 Fe1 C19 C20 -118.60(17) . .
C16 Fe1 C19 C20 47.9(3) . .
C15 Fe1 C19 C20 76.67(15) . .
C12 Fe1 C19 C20 -167.68(16) . .
C17 Fe1 C19 C20 -80.84(12) . .
C21 Fe1 C19 C20 -37.19(11) . .
C14 Fe1 C19 C18 -124.17(12) . .
C13 Fe1 C19 C18 -81.85(13) . .
C16 Fe1 C19 C18 166.5(2) . .
C20 Fe1 C19 C18 118.60(17) . .
C15 Fe1 C19 C18 -164.73(12) . .
C12 Fe1 C19 C18 -49.1(2) . .
C17 Fe1 C19 C18 37.76(12) . .
C21 Fe1 C19 C18 81.41(13) . .
C18 C19 C20 C21 -0.3(2) . .
Fe1 C19 C20 C21 59.33(14) . .
C18 C19 C20 Fe1 -59.67(13) . .
C14 Fe1 C20 C21 160.05(12) . .
C13 Fe1 C20 C21 -164.93(16) . .
C18 Fe1 C20 C21 -81.80(13) . .
C19 Fe1 C20 C21 -119.89(17) . .
C16 Fe1 C20 C21 76.10(14) . .
C15 Fe1 C20 C21 117.38(12) . .
C12 Fe1 C20 C21 41.4(3) . .
C17 Fe1 C20 C21 -37.67(12) . .
C14 Fe1 C20 C19 -80.06(14) . .
C13 Fe1 C20 C19 -45.0(2) . .
C18 Fe1 C20 C19 38.09(12) . .
C16 Fe1 C20 C19 -164.01(11) . .
C15 Fe1 C20 C19 -122.73(12) . .
C12 Fe1 C20 C19 161.2(2) . .
C17 Fe1 C20 C19 82.21(12) . .
C21 Fe1 C20 C19 119.89(17) . .
C19 C20 C21 C17 0.4(2) . .
Fe1 C20 C21 C17 59.33(13) . .
C19 C20 C21 Fe1 -58.95(14) . .
C18 C17 C21 C20 -0.3(2) . .
Fe1 C17 C21 C20 -59.25(14) . .
C18 C17 C21 Fe1 58.99(13) . .
C14 Fe1 C21 C20 -45.0(2) . .
C13 Fe1 C21 C20 157.3(2) . .
C18 Fe1 C21 C20 81.28(13) . .
C19 Fe1 C21 C20 37.35(12) . .
C16 Fe1 C21 C20 -124.32(12) . .
C15 Fe1 C21 C20 -81.05(14) . .
C12 Fe1 C21 C20 -166.51(11) . .
C17 Fe1 C21 C20 119.17(17) . .
C14 Fe1 C21 C17 -164.16(16) . .
C13 Fe1 C21 C17 38.1(3) . .
C18 Fe1 C21 C17 -37.89(11) . .
C19 Fe1 C21 C17 -81.82(12) . .
C16 Fe1 C21 C17 116.51(12) . .
C20 Fe1 C21 C17 -119.17(17) . .
C15 Fe1 C21 C17 159.78(11) . .
C12 Fe1 C21 C17 74.32(14) . .
